data_4068433
loop_
_publ_author_name
'Castonguay, Annie'
'Spasyuk, Denis M.'
'Madern, Nathalie'
'Beauchamp, Andr\'e L.'
'Zargarian, Davit'

_publ_section_title
;
 Regioselective Hydroamination of Acrylonitrile Catalyzed by Cationic
 Pincer Complexes of Nickel(II)
;
_journal_issue 7
_journal_name_full Organometallics
_journal_page_first 2134
_journal_paper_doi 10.1021/om800840u
_journal_volume 28
_journal_year 2009
_chemical_compound_source 'Synthesized by the authors. See text'
_chemical_formula_moiety 'C18 H29 Br Cl2 Ni O2 P2'
_chemical_formula_sum 'C18 H29 Br Cl2 Ni O2 P2'
_chemical_formula_weight 548.87
_chemical_name_systematic
; 
 ? 
;
_space_group_IT_number 14
_symmetry_cell_setting monoclinic
_symmetry_space_group_name_Hall '-P 2yn'
_symmetry_space_group_name_H-M 'P 1 21/n 1'
_atom_sites_solution_hydrogens geom
_atom_sites_solution_primary direct
_atom_sites_solution_secondary difmap
_audit_creation_method SHELXL-97
_cell_angle_alpha 90.00
_cell_angle_beta 111.017(2)
_cell_angle_gamma 90.00
_cell_formula_units_Z 4
_cell_length_a 11.0281(5)
_cell_length_b 17.9155(7)
_cell_length_c 13.0131(5)
_cell_measurement_reflns_used 15037
_cell_measurement_temperature 200(2)
_cell_measurement_theta_max 0.00
_cell_measurement_theta_min 0.00
_cell_volume 2400.01(17)
_computing_cell_refinement 'APEX2 (Bruker, 2004)'
_computing_data_collection 'APEX2 (Bruker, 2004)'
_computing_data_reduction 'SAINT (Bruker, 2004)'
_computing_molecular_graphics 'SHELXTL (Bruker, 1997)'
_computing_publication_material 'UdMX (Maris, 2004)'
_computing_structure_refinement 'SHELXL97 (Sheldrick, 1997)'
_computing_structure_solution 'SHELXS97 (Sheldrick, 1997)'
_diffrn_ambient_temperature 200(2)
_diffrn_measured_fraction_theta_full 0.973
_diffrn_measured_fraction_theta_max 0.973
_diffrn_measurement_device_type 'Bruker Smart 6000'
_diffrn_measurement_method \w
_diffrn_radiation_monochromator 'Montel 200 optics'
_diffrn_radiation_source 'Rotating Anode'
_diffrn_radiation_type CuK\a
_diffrn_radiation_wavelength 1.54178
_diffrn_reflns_av_R_equivalents 0.050
_diffrn_reflns_av_sigmaI/netI 0.0230
_diffrn_reflns_limit_h_max 13
_diffrn_reflns_limit_h_min -13
_diffrn_reflns_limit_k_max 21
_diffrn_reflns_limit_k_min -21
_diffrn_reflns_limit_l_max 16
_diffrn_reflns_limit_l_min -15
_diffrn_reflns_number 30596
_diffrn_reflns_theta_full 72.41
_diffrn_reflns_theta_max 72.41
_diffrn_reflns_theta_min 4.40
_diffrn_standards_decay_% 0.00
_diffrn_standards_number 79
_exptl_absorpt_coefficient_mu 6.508
_exptl_absorpt_correction_T_max 0.525
_exptl_absorpt_correction_T_min 0.430
_exptl_absorpt_correction_type multi-scan
_exptl_absorpt_process_details 'Sadabs (Sheldrick,1996)'
_exptl_crystal_colour yellow
_exptl_crystal_density_diffrn 1.519
_exptl_crystal_density_method 'not measured'
_exptl_crystal_description block
_exptl_crystal_F_000 1120
_exptl_crystal_size_max 0.15
_exptl_crystal_size_mid 0.15
_exptl_crystal_size_min 0.10
_refine_diff_density_max 0.500
_refine_diff_density_min -1.545
_refine_diff_density_rms 0.271
_refine_ls_extinction_method none
_refine_ls_goodness_of_fit_ref 1.129
_refine_ls_hydrogen_treatment constr
_refine_ls_matrix_type full
_refine_ls_number_parameters 243
_refine_ls_number_reflns 4622
_refine_ls_number_restraints 0
_refine_ls_restrained_S_all 1.129
_refine_ls_R_factor_all 0.0509
_refine_ls_R_factor_gt 0.0478
_refine_ls_shift/su_max 0.001
_refine_ls_shift/su_mean 0.000
_refine_ls_structure_factor_coef Fsqd
_refine_ls_weighting_details 'calc w=1/[\s^2^(Fo^2^)+(0.0818P)^2^+0.2599P] where P=(Fo^2^+2Fc^2^)/3'
_refine_ls_weighting_scheme calc
_refine_ls_wR_factor_gt 0.1224
_refine_ls_wR_factor_ref 0.1250
_reflns_number_gt 4038
_reflns_number_total 4622
_reflns_threshold_expression I>2\s(I)
_cod_data_source_file om800840u_si_001.cif
_cod_data_source_block mader3
_cod_depositor_comments
;
The following automatic conversions were performed:

'_symmetry_cell_setting' value 'Monoclinic' changed to 'monoclinic'
according to /home/saulius/struct/CIF-dictionaries/cif_core.dic
dictionary named 'cif_core.dic' version 2.4.2 from
2011-04-26.

'_geom_bond_publ_flag' value 'Y' changed to 'y'
according to /home/saulius/struct/CIF-dictionaries/cif_core.dic
dictionary named 'cif_core.dic' version 2.4.2 from 2011-04-26 (28
times).

'_geom_angle_publ_flag' value 'Y' changed to 'y' according
to /home/saulius/struct/CIF-dictionaries/cif_core.dic dictionary
named 'cif_core.dic' version 2.4.2 from 2011-04-26 (48
times).

'_geom_torsion_publ_flag' value 'Y' changed to 'y' according
to /home/saulius/struct/CIF-dictionaries/cif_core.dic dictionary
named 'cif_core.dic' version 2.4.2 from 2011-04-26 (78 times).

Automatic conversion script
Id: cif_fix_values 1715 2011-07-08 13:25:40Z adriana 
;
_cod_original_sg_symbol_H-M P21/n
_cod_database_code 4068433

loop_
_symmetry_equiv_pos_as_xyz
'x, y, z'
'-x+1/2, y+1/2, -z+1/2'
'-x, -y, -z'
'x-1/2, -y-1/2, z-1/2'

loop_
_atom_site_label
_atom_site_type_symbol
_atom_site_fract_x
_atom_site_fract_y
_atom_site_fract_z
_atom_site_U_iso_or_equiv
_atom_site_adp_type
_atom_site_occupancy
_atom_site_symmetry_multiplicity
_atom_site_calc_flag
_atom_site_refinement_flags
Ni Ni 0.98072(3) 0.14620(2) 0.26644(3) 0.02873(14) Uani 1 1 d .
Br Br 0.98256(3) 0.017212(15) 0.26343(2) 0.05436(14) Uani 1 1 d .
Cl1 Cl 0.88059(8) 0.41718(3) 0.42916(7) 0.0591(2) Uani 1 1 d .
Cl2 Cl 1.07286(9) 0.41828(3) 0.10151(7) 0.0633(2) Uani 1 1 d .
P1 P 0.90827(5) 0.16098(3) 0.39862(4) 0.03273(15) Uani 1 1 d .
P2 P 1.05601(5) 0.16139(3) 0.13679(5) 0.03407(16) Uani 1 1 d .
O1 O 0.88837(16) 0.25262(8) 0.40685(13) 0.0404(4) Uani 1 1 d .
O2 O 1.06203(18) 0.25297(9) 0.11989(14) 0.0475(4) Uani 1 1 d .
C2 C 0.93318(19) 0.29156(12) 0.33620(17) 0.0321(4) Uani 1 1 d .
C3 C 0.97729(17) 0.25108(12) 0.26479(14) 0.0287(4) Uani 1 1 d .
C4 C 1.0197(2) 0.29195(12) 0.19215(18) 0.0347(5) Uani 1 1 d .
C6 C 1.0162(3) 0.13934(14) 0.53796(19) 0.0430(5) Uani 1 1 d .
H6 H 1.0199 0.0838 0.5462 0.052 Uiso 1 1 calc R
C61 C 1.1526(3) 0.16671(18) 0.5531(2) 0.0612(8) Uani 1 1 d .
H61C H 1.1514 0.2210 0.5440 0.092 Uiso 1 1 calc R
H61B H 1.1816 0.1432 0.4979 0.092 Uiso 1 1 calc R
H61A H 1.2123 0.1535 0.6270 0.092 Uiso 1 1 calc R
C62 C 0.9687(4) 0.17126(16) 0.6254(2) 0.0641(8) Uani 1 1 d .
H62A H 1.0365 0.1652 0.6982 0.096 Uiso 1 1 calc R
H62B H 0.8902 0.1447 0.6233 0.096 Uiso 1 1 calc R
H62C H 0.9489 0.2244 0.6109 0.096 Uiso 1 1 calc R
C7 C 0.7455(2) 0.12763(15) 0.3825(2) 0.0503(6) Uani 1 1 d .
H7 H 0.7114 0.1587 0.4299 0.060 Uiso 1 1 calc R
C71 C 0.7476(3) 0.04563(16) 0.4177(3) 0.0597(7) Uani 1 1 d .
H71A H 0.6601 0.0306 0.4123 0.090 Uiso 1 1 calc R
H71B H 0.8075 0.0399 0.4938 0.090 Uiso 1 1 calc R
H71C H 0.7764 0.0141 0.3693 0.090 Uiso 1 1 calc R
C72 C 0.6577(3) 0.1388(2) 0.2624(3) 0.0774(10) Uani 1 1 d .
H72A H 0.6870 0.1064 0.2152 0.116 Uiso 1 1 calc R
H72B H 0.6619 0.1910 0.2416 0.116 Uiso 1 1 calc R
H72C H 0.5681 0.1261 0.2535 0.116 Uiso 1 1 calc R
C8 C 1.2248(2) 0.13610(16) 0.1616(3) 0.0535(7) Uani 1 1 d .
H8 H 1.2557 0.1664 0.1112 0.064 Uiso 1 1 calc R
C81 C 1.3049(3) 0.1583(3) 0.2811(4) 0.1081(17) Uani 1 1 d .
H81B H 1.2795 0.1271 0.3318 0.162 Uiso 1 1 calc R
H81A H 1.2887 0.2109 0.2927 0.162 Uiso 1 1 calc R
H81C H 1.3975 0.1512 0.2949 0.162 Uiso 1 1 calc R
C82 C 1.2413(3) 0.05394(17) 0.1402(3) 0.0628(8) Uani 1 1 d .
H82A H 1.3332 0.0435 0.1545 0.094 Uiso 1 1 calc R
H82C H 1.1898 0.0420 0.0634 0.094 Uiso 1 1 calc R
H82B H 1.2116 0.0234 0.1891 0.094 Uiso 1 1 calc R
C9 C 0.9574(3) 0.12965(14) -0.00018(19) 0.0479(6) Uani 1 1 d .
H9 H 0.9621 0.0739 0.0001 0.058 Uiso 1 1 calc R
C91 C 0.8160(3) 0.1509(2) -0.0233(3) 0.0670(8) Uani 1 1 d .
H91A H 0.8085 0.2053 -0.0208 0.100 Uiso 1 1 calc R
H91B H 0.7870 0.1282 0.0325 0.100 Uiso 1 1 calc R
H91C H 0.7618 0.1327 -0.0964 0.100 Uiso 1 1 calc R
C92 C 1.0047(4) 0.1574(2) -0.0900(3) 0.0759(11) Uani 1 1 d .
H92A H 0.9408 0.1445 -0.1623 0.114 Uiso 1 1 calc R
H92B H 1.0881 0.1339 -0.0811 0.114 Uiso 1 1 calc R
H92C H 1.0157 0.2117 -0.0843 0.114 Uiso 1 1 calc R
C10 C 0.9341(2) 0.36864(12) 0.33750(18) 0.0350(5) Uani 1 1 d .
C11 C 0.97745(19) 0.40765(13) 0.26541(17) 0.0364(5) Uani 1 1 d .
H11 H 0.9784 0.4607 0.2663 0.044 Uiso 1 1 calc R
C12 C 1.0194(2) 0.36912(12) 0.19196(19) 0.0375(5) Uani 1 1 d .

loop_
_atom_site_aniso_label
_atom_site_aniso_U_11
_atom_site_aniso_U_22
_atom_site_aniso_U_33
_atom_site_aniso_U_23
_atom_site_aniso_U_13
_atom_site_aniso_U_12
Ni 0.0352(2) 0.0296(2) 0.0269(2) 0.00111(12) 0.01791(18) 0.00034(12)
Br 0.0844(3) 0.03126(19) 0.0665(2) 0.00242(10) 0.05022(19) 0.00068(10)
Cl1 0.0881(5) 0.0412(4) 0.0685(5) -0.0124(3) 0.0530(4) 0.0006(3)
Cl2 0.1025(6) 0.0405(4) 0.0728(5) 0.0113(3) 0.0629(5) -0.0033(3)
P1 0.0418(3) 0.0332(3) 0.0316(3) -0.0005(2) 0.0234(3) -0.0033(2)
P2 0.0447(3) 0.0339(3) 0.0331(3) 0.0012(2) 0.0254(3) 0.0025(2)
O1 0.0605(9) 0.0349(8) 0.0407(9) 0.0017(6) 0.0362(8) 0.0012(7)
O2 0.0801(12) 0.0348(9) 0.0487(10) 0.0017(7) 0.0488(9) -0.0005(8)
C2 0.0334(10) 0.0375(11) 0.0286(11) 0.0010(8) 0.0148(9) -0.0007(8)
C3 0.0315(10) 0.0314(11) 0.0260(11) 0.0006(7) 0.0138(9) -0.0010(7)
C4 0.0423(11) 0.0359(11) 0.0317(11) -0.0001(8) 0.0202(10) 0.0016(8)
C6 0.0648(16) 0.0407(12) 0.0286(11) 0.0030(9) 0.0229(11) -0.0077(11)
C61 0.0578(16) 0.075(2) 0.0422(15) 0.0065(13) 0.0070(13) -0.0109(14)
C62 0.107(2) 0.0576(17) 0.0405(14) -0.0059(12) 0.0423(16) -0.0169(16)
C7 0.0503(13) 0.0513(15) 0.0659(17) -0.0084(12) 0.0409(13) -0.0089(11)
C71 0.0679(17) 0.0568(16) 0.0737(19) -0.0157(14) 0.0487(15) -0.0252(13)
C72 0.0363(14) 0.106(3) 0.086(3) 0.007(2) 0.0174(16) -0.0001(15)
C8 0.0475(13) 0.0608(16) 0.0674(18) -0.0035(13) 0.0390(14) -0.0004(11)
C81 0.0348(15) 0.177(5) 0.106(3) -0.060(3) 0.0176(19) -0.0032(19)
C82 0.0591(16) 0.0623(17) 0.082(2) 0.0176(15) 0.0436(16) 0.0228(13)
C9 0.0692(16) 0.0476(14) 0.0304(12) -0.0016(10) 0.0221(12) 0.0129(11)
C91 0.0629(18) 0.088(2) 0.0429(16) -0.0039(14) 0.0107(14) 0.0138(15)
C92 0.115(3) 0.090(2) 0.0405(16) 0.0100(14) 0.0497(18) 0.033(2)
C10 0.0403(11) 0.0334(11) 0.0352(12) -0.0039(8) 0.0181(10) 0.0010(8)
C11 0.0399(12) 0.0298(11) 0.0399(13) -0.0002(8) 0.0147(11) -0.0003(8)
C12 0.0465(12) 0.0342(11) 0.0373(12) 0.0038(9) 0.0218(10) -0.0037(9)

loop_
_atom_type_symbol
_atom_type_description
_atom_type_scat_dispersion_real
_atom_type_scat_dispersion_imag
_atom_type_scat_source
C C 0.0181 0.0091 'International Tables Vol C Tables 4.2.6.8 and 6.1.1.4'
H H 0.0000 0.0000 'International Tables Vol C Tables 4.2.6.8 and 6.1.1.4'
O O 0.0492 0.0322 'International Tables Vol C Tables 4.2.6.8 and 6.1.1.4'
P P 0.2955 0.4335 'International Tables Vol C Tables 4.2.6.8 and 6.1.1.4'
Ni Ni -3.0029 0.5091 'International Tables Vol C Tables 4.2.6.8 and 6.1.1.4'
Br Br -0.6763 1.2805 'International Tables Vol C Tables 4.2.6.8 and 6.1.1.4'
Cl Cl 0.3639 0.7018 'International Tables Vol C Tables 4.2.6.8 and 6.1.1.4'

loop_
_geom_angle_atom_site_label_1
_geom_angle_atom_site_label_2
_geom_angle_atom_site_label_3
_geom_angle
_geom_angle_publ_flag
C3 NI P2 82.89(6) y
C3 NI P1 82.80(6) y
P2 NI P1 165.64(3) y
C3 NI BR 178.48(6) y
P2 NI BR 96.03(2) y
P1 NI BR 98.30(2) y
O1 P1 C6 101.56(10) y
O1 P1 C7 100.54(10) y
C6 P1 C7 108.00(12) y
O1 P1 NI 105.51(6) y
C6 P1 NI 118.16(9) y
C7 P1 NI 119.77(9) y
O2 P2 C9 102.59(11) y
O2 P2 C8 100.47(11) y
C9 P2 C8 108.01(13) y
O2 P2 NI 105.93(6) y
C9 P2 NI 117.86(10) y
C8 P2 NI 119.08(10) y
C2 O1 P1 111.65(13) y
C4 O2 P2 111.75(13) y
O1 C2 C10 120.04(18) y
O1 C2 C3 118.32(18) y
C10 C2 C3 121.63(19) y
C2 C3 C4 117.2(2) y
C2 C3 NI 121.46(15) y
C4 C3 NI 121.31(15) y
O2 C4 C12 120.40(19) y
O2 C4 C3 118.11(19) y
C12 C4 C3 121.5(2) y
C62 C6 C61 111.7(2) y
C62 C6 P1 112.8(2) y
C61 C6 P1 108.80(17) y
C62 C6 H6 107.8 ?
C61 C6 H6 107.8 ?
P1 C6 H6 107.8 ?
C6 C61 H61C 109.5 ?
C6 C61 H61B 109.5 ?
H61C C61 H61B 109.5 ?
C6 C61 H61A 109.5 ?
H61C C61 H61A 109.5 ?
H61B C61 H61A 109.5 ?
C6 C62 H62A 109.5 ?
C6 C62 H62B 109.5 ?
H62A C62 H62B 109.5 ?
C6 C62 H62C 109.5 ?
H62A C62 H62C 109.5 ?
H62B C62 H62C 109.5 ?
C72 C7 C71 111.5(2) y
C72 C7 P1 108.09(19) y
C71 C7 P1 111.65(18) y
C72 C7 H7 108.5 ?
C71 C7 H7 108.5 ?
P1 C7 H7 108.5 ?
C7 C71 H71A 109.5 ?
C7 C71 H71B 109.5 ?
H71A C71 H71B 109.5 ?
C7 C71 H71C 109.5 ?
H71A C71 H71C 109.5 ?
H71B C71 H71C 109.5 ?
C7 C72 H72A 109.5 ?
C7 C72 H72B 109.5 ?
H72A C72 H72B 109.5 ?
C7 C72 H72C 109.5 ?
H72A C72 H72C 109.5 ?
H72B C72 H72C 109.5 ?
C82 C8 C81 111.8(3) y
C82 C8 P2 112.86(18) y
C81 C8 P2 107.02(19) y
C82 C8 H8 108.3 ?
C81 C8 H8 108.3 ?
P2 C8 H8 108.3 ?
C8 C81 H81B 109.5 ?
C8 C81 H81A 109.5 ?
H81B C81 H81A 109.5 ?
C8 C81 H81C 109.5 ?
H81B C81 H81C 109.5 ?
H81A C81 H81C 109.5 ?
C8 C82 H82A 109.5 ?
C8 C82 H82C 109.5 ?
H82A C82 H82C 109.5 ?
C8 C82 H82B 109.5 ?
H82A C82 H82B 109.5 ?
H82C C82 H82B 109.5 ?
C92 C9 C91 112.0(2) y
C92 C9 P2 113.7(2) y
C91 C9 P2 109.01(18) y
C92 C9 H9 107.3 ?
C91 C9 H9 107.3 ?
P2 C9 H9 107.3 ?
C9 C91 H91A 109.5 ?
C9 C91 H91B 109.5 ?
H91A C91 H91B 109.5 ?
C9 C91 H91C 109.5 ?
H91A C91 H91C 109.5 ?
H91B C91 H91C 109.5 ?
C9 C92 H92A 109.5 ?
C9 C92 H92B 109.5 ?
H92A C92 H92B 109.5 ?
C9 C92 H92C 109.5 ?
H92A C92 H92C 109.5 ?
H92B C92 H92C 109.5 ?
C2 C10 C11 120.0(2) y
C2 C10 CL1 120.32(17) y
C11 C10 CL1 119.73(17) y
C10 C11 C12 119.8(2) y
C10 C11 H11 120.1 ?
C12 C11 H11 120.1 ?
C4 C12 C11 119.9(2) y
C4 C12 CL2 120.54(17) y
C11 C12 CL2 119.60(18) y

loop_
_geom_bond_atom_site_label_1
_geom_bond_atom_site_label_2
_geom_bond_distance
_geom_bond_publ_flag
Ni C3 1.879(2) y
Ni P2 2.1482(6) y
Ni P1 2.1571(6) y
Ni Br 2.3114(5) y
Cl1 C10 1.742(2) y
Cl2 C12 1.734(2) y
P1 O1 1.6649(16) y
P1 C6 1.818(2) y
P1 C7 1.831(2) y
P2 O2 1.6599(17) y
P2 C9 1.815(3) y
P2 C8 1.829(3) y
O1 C2 1.379(2) y
O2 C4 1.380(3) y
C2 C10 1.381(3) y
C2 C3 1.397(3) y
C3 C4 1.402(3) y
C4 C12 1.382(3) y
C6 C62 1.524(4) y
C6 C61 1.526(4) y
C6 H6 1 ?
C61 H61c 0.98 ?
C61 H61b 0.98 ?
C61 H61a 0.98 ?
C62 H62a 0.98 ?
C62 H62b 0.98 ?
C62 H62c 0.98 ?
C7 C72 1.527(4) y
C7 C71 1.536(4) y
C7 H7 1 ?
C71 H71a 0.98 ?
C71 H71b 0.98 ?
C71 H71c 0.98 ?
C72 H72a 0.98 ?
C72 H72b 0.98 ?
C72 H72c 0.98 ?
C8 C82 1.521(4) y
C8 C81 1.541(5) y
C8 H8 1 ?
C81 H81b 0.98 ?
C81 H81a 0.98 ?
C81 H81c 0.98 ?
C82 H82a 0.98 ?
C82 H82c 0.98 ?
C82 H82b 0.98 ?
C9 C92 1.524(4) y
C9 C91 1.526(4) y
C9 H9 1 ?
C91 H91a 0.98 ?
C91 H91b 0.98 ?
C91 H91c 0.98 ?
C92 H92a 0.98 ?
C92 H92b 0.98 ?
C92 H92c 0.98 ?
C10 C11 1.385(3) y
C11 C12 1.386(3) y
C11 H11 0.95 ?

loop_
_geom_torsion_atom_site_label_1
_geom_torsion_atom_site_label_2
_geom_torsion_atom_site_label_3
_geom_torsion_atom_site_label_4
_geom_torsion
_geom_torsion_publ_flag
C3 NI P1 O1 3.45(8) y
P2 NI P1 O1 8.32(13) y
BR NI P1 O1 -175.49(6) y
C3 NI P1 C6 -109.15(10) y
P2 NI P1 C6 -104.29(13) y
BR NI P1 C6 71.91(9) y
C3 NI P1 C7 115.62(12) y
P2 NI P1 C7 120.49(14) y
BR NI P1 C7 -63.31(10) y
C3 NI P2 O2 -0.01(9) y
P1 NI P2 O2 -4.88(13) y
BR NI P2 O2 178.90(7) y
C3 NI P2 C9 -114.04(11) y
P1 NI P2 C9 -118.91(13) y
BR NI P2 C9 64.88(9) y
C3 NI P2 C8 112.01(12) y
P1 NI P2 C8 107.14(14) y
BR NI P2 C8 -69.07(11) y
C6 P1 O1 C2 118.59(16) y
C7 P1 O1 C2 -130.38(16) y
NI P1 O1 C2 -5.23(15) y
C9 P2 O2 C4 124.78(17) y
C8 P2 O2 C4 -123.91(17) y
NI P2 O2 C4 0.61(17) y
P1 O1 C2 C10 -175.00(16) y
P1 O1 C2 C3 4.8(2) y
O1 C2 C3 C4 178.66(18) y
C10 C2 C3 C4 -1.6(3) y
O1 C2 C3 NI -1.7(3) y
C10 C2 C3 NI 178.04(15) y
P2 NI C3 C2 179.77(16) y
P1 NI C3 C2 -1.44(15) y
BR NI C3 C2 135(2) y
P2 NI C3 C4 -0.62(15) y
P1 NI C3 C4 178.16(16) y
BR NI C3 C4 -46(2) y
P2 O2 C4 C12 178.98(17) y
P2 O2 C4 C3 -1.1(3) y
C2 C3 C4 O2 -179.14(18) y
NI C3 C4 O2 1.2(3) y
C2 C3 C4 C12 0.7(3) y
NI C3 C4 C12 -178.88(16) y
O1 P1 C6 C62 49.7(2) y
C7 P1 C6 C62 -55.5(2) y
NI P1 C6 C62 164.49(16) y
O1 P1 C6 C61 -74.8(2) y
C7 P1 C6 C61 179.96(19) y
NI P1 C6 C61 40.0(2) y
O1 P1 C7 C72 79.5(2) y
C6 P1 C7 C72 -174.6(2) y
NI P1 C7 C72 -35.3(2) y
O1 P1 C7 C71 -157.51(18) y
C6 P1 C7 C71 -51.6(2) y
NI P1 C7 C71 87.7(2) y
O2 P2 C8 C82 -159.5(2) y
C9 P2 C8 C82 -52.5(2) y
NI P2 C8 C82 85.5(2) y
O2 P2 C8 C81 77.1(3) y
C9 P2 C8 C81 -175.9(3) y
NI P2 C8 C81 -37.9(3) y
O2 P2 C9 C92 51.8(2) y
C8 P2 C9 C92 -53.8(2) y
NI P2 C9 C92 167.65(17) y
O2 P2 C9 C91 -73.9(2) y
C8 P2 C9 C91 -179.4(2) y
NI P2 C9 C91 42.0(2) y
O1 C2 C10 C11 -179.09(19) y
C3 C2 C10 C11 1.1(3) y
O1 C2 C10 CL1 0.7(3) y
C3 C2 C10 CL1 -179.04(15) y
C2 C10 C11 C12 0.2(3) y
CL1 C10 C11 C12 -179.65(18) y
O2 C4 C12 C11 -179.6(2) y
C3 C4 C12 C11 0.5(3) y
O2 C4 C12 CL2 -0.3(3) y
C3 C4 C12 CL2 179.82(17) y
C10 C11 C12 C4 -1.0(3) y
C10 C11 C12 CL2 179.71(17) y
